data_4105618
loop_
_publ_author_name
'Gary Jing Chuang'
'Weike Wang'
'Eunsung Lee'
'Tobias Ritter'

_publ_section_title
;
 A Dinuclear Palladium Catalyst for \a-Hydroxylation of Carbonyls with O2
;
_journal_name_full 'Journal of the American Chemical Society'
_journal_page_first 1760
_journal_page_last 1762
_journal_paper_doi 10.1021/ja108396k
_journal_volume 133
_journal_year 2011
_chemical_formula_sum 'C46 H66 Cl8 N12 O4 Pd2'
_chemical_formula_weight 1347.51
_chemical_name_systematic
; 
 ? 
;
_space_group_IT_number 61
_symmetry_cell_setting orthorhombic
_symmetry_space_group_name_Hall '-P 2ac 2ab'
_symmetry_space_group_name_H-M 'P b c a'
_atom_sites_solution_hydrogens geom
_atom_sites_solution_primary direct
_atom_sites_solution_secondary difmap
_audit_creation_method SHELXL-97
_cell_angle_alpha 90.00
_cell_angle_beta 90.00
_cell_angle_gamma 90.00
_cell_formula_units_Z 8
_cell_length_a 20.6200(17)
_cell_length_b 20.3363(16)
_cell_length_c 25.951(2)
_cell_measurement_reflns_used 91849
_cell_measurement_temperature 100(2)
_cell_measurement_theta_max 27.1
_cell_measurement_theta_min 2.21
_cell_volume 10882.1(15)
_computing_cell_refinement 'SAINT 7.46A (Bruker-AXS, 2009)'
_computing_data_collection 'APEX2 v2009.3.0 (Bruker-AXS, 2009)'
_computing_data_reduction 'SAINT 7.46A (Bruker-AXS, 2009)'
_computing_molecular_graphics 'Bruker SHELXTL'
_computing_publication_material 'Bruker SHELXTL'
_computing_structure_refinement 'SHELXL-97 (Sheldrick, 2008)'
_computing_structure_solution 'SHELXS-97 (Sheldrick, 2008)'
_diffrn_ambient_temperature 100(2)
_diffrn_measured_fraction_theta_full 0.996
_diffrn_measured_fraction_theta_max 0.996
_diffrn_measurement_device_type 'CCD area detector'
_diffrn_measurement_method 'phi and omega scans'
_diffrn_radiation_monochromator graphite
_diffrn_radiation_source 'fine-focus sealed tube'
_diffrn_radiation_type MoK\a
_diffrn_radiation_wavelength 0.71073
_diffrn_reflns_av_R_equivalents 0.0477
_diffrn_reflns_av_sigmaI/netI 0.0132
_diffrn_reflns_limit_h_max 26
_diffrn_reflns_limit_h_min -26
_diffrn_reflns_limit_k_max 26
_diffrn_reflns_limit_k_min -26
_diffrn_reflns_limit_l_max 33
_diffrn_reflns_limit_l_min -33
_diffrn_reflns_number 341623
_diffrn_reflns_theta_full 27.18
_diffrn_reflns_theta_max 27.18
_diffrn_reflns_theta_min 1.61
_exptl_absorpt_coefficient_mu 1.109
_exptl_absorpt_correction_T_max 0.8972
_exptl_absorpt_correction_T_min 0.6654
_exptl_absorpt_correction_type multi-scan
_exptl_absorpt_process_details sadabs
_exptl_crystal_colour black
_exptl_crystal_density_diffrn 1.645
_exptl_crystal_description needle
_exptl_crystal_F_000 5488
_exptl_crystal_size_max 0.40
_exptl_crystal_size_mid 0.16
_exptl_crystal_size_min 0.10
_refine_diff_density_max 0.649
_refine_diff_density_min -0.577
_refine_diff_density_rms 0.065
_refine_ls_extinction_method none
_refine_ls_goodness_of_fit_ref 1.051
_refine_ls_hydrogen_treatment constr
_refine_ls_matrix_type full
_refine_ls_number_parameters 649
_refine_ls_number_reflns 12050
_refine_ls_number_restraints 0
_refine_ls_restrained_S_all 1.051
_refine_ls_R_factor_all 0.0295
_refine_ls_R_factor_gt 0.0218
_refine_ls_shift/su_max 0.002
_refine_ls_shift/su_mean 0.000
_refine_ls_structure_factor_coef Fsqd
_refine_ls_weighting_details 'calc w=1/[\s^2^(Fo^2^)+(0.0191P)^2^+14.5101P] where P=(Fo^2^+2Fc^2^)/3'
_refine_ls_weighting_scheme calc
_refine_ls_wR_factor_gt 0.0496
_refine_ls_wR_factor_ref 0.0543
_reflns_number_gt 10466
_reflns_number_total 12050
_reflns_threshold_expression >2sigma(I)
_cod_data_source_file ja108396k_si_001.cif
_cod_data_source_block GJC-IV-23-2
_cod_database_code 4105618

loop_
_symmetry_equiv_pos_as_xyz
'x, y, z'
'x+1/2, -y+1/2, -z'
'-x, y+1/2, -z+1/2'
'-x+1/2, -y, z+1/2'
'-x, -y, -z'
'-x-1/2, y-1/2, z'
'x, -y-1/2, z-1/2'
'x-1/2, y, -z-1/2'

loop_
_atom_site_label
_atom_site_type_symbol
_atom_site_fract_x
_atom_site_fract_y
_atom_site_fract_z
_atom_site_U_iso_or_equiv
_atom_site_adp_type
_atom_site_occupancy
_atom_site_symmetry_multiplicity
_atom_site_calc_flag
_atom_site_refinement_flags
Pd1 Pd 0.235676(6) 0.416948(6) 0.147176(5) 0.00950(3) Uani 1 1 d .
Pd2 Pd 0.229917(6) 0.334819(6) 0.080966(5) 0.00910(3) Uani 1 1 d .
O1 O 0.24821(6) 0.49006(6) 0.20783(5) 0.0146(3) Uani 1 1 d .
O2 O 0.15747(6) 0.55141(6) 0.21192(5) 0.0178(3) Uani 1 1 d .
O3 O 0.23482(6) 0.26193(6) 0.01921(5) 0.0133(2) Uani 1 1 d .
O4 O 0.14528(6) 0.19847(6) 0.01952(5) 0.0166(3) Uani 1 1 d .
N1 N 0.29159(7) 0.35273(7) 0.18790(6) 0.0145(3) Uani 1 1 d .
N2 N 0.37937(8) 0.27955(8) 0.18285(6) 0.0176(3) Uani 1 1 d .
N3 N 0.31189(7) 0.29699(7) 0.11214(6) 0.0135(3) Uani 1 1 d .
N4 N 0.31648(7) 0.45013(7) 0.10997(6) 0.0135(3) Uani 1 1 d .
N5 N 0.37170(7) 0.46901(8) 0.03228(6) 0.0162(3) Uani 1 1 d .
N6 N 0.28450(7) 0.39581(7) 0.03627(6) 0.0134(3) Uani 1 1 d .
N7 N 0.18230(7) 0.47468(7) 0.09995(6) 0.0113(3) Uani 1 1 d .
N8 N 0.13180(8) 0.48820(7) 0.01978(6) 0.0157(3) Uani 1 1 d .
N9 N 0.14859(7) 0.38232(7) 0.05536(6) 0.0114(3) Uani 1 1 d .
N10 N 0.15594(7) 0.37243(7) 0.17915(6) 0.0119(3) Uani 1 1 d .
N11 N 0.14177(8) 0.26718(7) 0.21644(6) 0.0158(3) Uani 1 1 d .
N12 N 0.17930(7) 0.27889(7) 0.13153(6) 0.0115(3) Uani 1 1 d .
C1 C 0.30341(9) 0.35940(9) 0.24301(7) 0.0173(4) Uani 1 1 d .
H1A H 0.2835 0.3220 0.2617 0.021 Uiso 1 1 calc R
H1B H 0.2835 0.4006 0.2558 0.021 Uiso 1 1 calc R
C2 C 0.37600(9) 0.36058(10) 0.25284(8) 0.0206(4) Uani 1 1 d .
H2A H 0.3961 0.3980 0.2344 0.025 Uiso 1 1 calc R
H2B H 0.3847 0.3657 0.2901 0.025 Uiso 1 1 calc R
C3 C 0.40396(10) 0.29643(10) 0.23363(8) 0.0227(4) Uani 1 1 d .
H3A H 0.4518 0.3000 0.2322 0.027 Uiso 1 1 calc R
H3B H 0.3929 0.2609 0.2582 0.027 Uiso 1 1 calc R
C4 C 0.41092(10) 0.22220(10) 0.16027(8) 0.0236(4) Uani 1 1 d .
H4A H 0.4041 0.1839 0.1832 0.028 Uiso 1 1 calc R
H4B H 0.4582 0.2304 0.1583 0.028 Uiso 1 1 calc R
C5 C 0.38605(10) 0.20569(10) 0.10709(8) 0.0236(4) Uani 1 1 d .
H5A H 0.3503 0.1734 0.1098 0.028 Uiso 1 1 calc R
H5B H 0.4213 0.1856 0.0865 0.028 Uiso 1 1 calc R
C6 C 0.36173(9) 0.26733(9) 0.08019(7) 0.0165(4) Uani 1 1 d .
H6A H 0.3979 0.2986 0.0751 0.020 Uiso 1 1 calc R
H6B H 0.3436 0.2559 0.0460 0.020 Uiso 1 1 calc R
C7 C 0.32713(8) 0.31037(9) 0.16099(7) 0.0135(3) Uani 1 1 d .
C11 C 0.36673(9) 0.48675(9) 0.13711(7) 0.0158(4) Uani 1 1 d .
H11A H 0.4048 0.4581 0.1432 0.019 Uiso 1 1 calc R
H11B H 0.3501 0.5018 0.1709 0.019 Uiso 1 1 calc R
C12 C 0.38638(9) 0.54566(9) 0.10461(8) 0.0182(4) Uani 1 1 d .
H12A H 0.3484 0.5745 0.0987 0.022 Uiso 1 1 calc R
H12B H 0.4201 0.5715 0.1227 0.022 Uiso 1 1 calc R
C13 C 0.41235(9) 0.52097(9) 0.05372(8) 0.0186(4) Uani 1 1 d .
H13A H 0.4146 0.5580 0.0290 0.022 Uiso 1 1 calc R
H13B H 0.4569 0.5040 0.0587 0.022 Uiso 1 1 calc R
C14 C 0.39252(10) 0.44773(10) -0.01885(8) 0.0210(4) Uani 1 1 d .
H14A H 0.4394 0.4374 -0.0179 0.025 Uiso 1 1 calc R
H14B H 0.3861 0.4842 -0.0436 0.025 Uiso 1 1 calc R
C15 C 0.35579(10) 0.38786(10) -0.03765(8) 0.0203(4) Uani 1 1 d .
H15A H 0.3759 0.3474 -0.0237 0.024 Uiso 1 1 calc R
H15B H 0.3574 0.3857 -0.0757 0.024 Uiso 1 1 calc R
C16 C 0.28597(9) 0.39295(9) -0.01966(7) 0.0162(4) Uani 1 1 d .
H16A H 0.2657 0.4330 -0.0342 0.019 Uiso 1 1 calc R
H16B H 0.2611 0.3543 -0.0318 0.019 Uiso 1 1 calc R
C17 C 0.32420(8) 0.43777(8) 0.05994(7) 0.0129(3) Uani 1 1 d .
C21 C 0.19700(9) 0.54525(8) 0.10101(7) 0.0147(4) Uani 1 1 d .
H21A H 0.2360 0.5529 0.1224 0.018 Uiso 1 1 calc R
H21B H 0.1604 0.5692 0.1170 0.018 Uiso 1 1 calc R
C22 C 0.20865(9) 0.57159(9) 0.04718(7) 0.0177(4) Uani 1 1 d .
H22A H 0.2168 0.6195 0.0485 0.021 Uiso 1 1 calc R
H22B H 0.2470 0.5500 0.0317 0.021 Uiso 1 1 calc R
C23 C 0.14923(10) 0.55756(9) 0.01526(7) 0.0193(4) Uani 1 1 d .
H23A H 0.1127 0.5853 0.0273 0.023 Uiso 1 1 calc R
H23B H 0.1579 0.5684 -0.0213 0.023 Uiso 1 1 calc R
C24 C 0.08733(9) 0.46529(9) -0.02001(7) 0.0179(4) Uani 1 1 d .
H24A H 0.1100 0.4641 -0.0536 0.021 Uiso 1 1 calc R
H24B H 0.0505 0.4963 -0.0230 0.021 Uiso 1 1 calc R
C25 C 0.06223(9) 0.39755(9) -0.00708(7) 0.0172(4) Uani 1 1 d .
H25A H 0.0402 0.3781 -0.0374 0.021 Uiso 1 1 calc R
H25B H 0.0307 0.4001 0.0217 0.021 Uiso 1 1 calc R
C26 C 0.11990(9) 0.35580(9) 0.00831(7) 0.0141(3) Uani 1 1 d .
H26A H 0.1058 0.3099 0.0142 0.017 Uiso 1 1 calc R
H26B H 0.1525 0.3558 -0.0197 0.017 Uiso 1 1 calc R
C27 C 0.15527(8) 0.44863(9) 0.05789(7) 0.0117(3) Uani 1 1 d .
C31 C 0.13575(9) 0.39860(9) 0.22921(7) 0.0151(4) Uani 1 1 d .
H31A H 0.1238 0.4455 0.2257 0.018 Uiso 1 1 calc R
H31B H 0.1720 0.3953 0.2541 0.018 Uiso 1 1 calc R
C32 C 0.07804(9) 0.35962(9) 0.24872(8) 0.0180(4) Uani 1 1 d .
H32A H 0.0611 0.3794 0.2809 0.022 Uiso 1 1 calc R
H32B H 0.0430 0.3595 0.2227 0.022 Uiso 1 1 calc R
C33 C 0.10123(10) 0.29031(9) 0.25867(7) 0.0196(4) Uani 1 1 d .
H33A H 0.1263 0.2891 0.2912 0.024 Uiso 1 1 calc R
H33B H 0.0634 0.2608 0.2626 0.024 Uiso 1 1 calc R
C34 C 0.15505(10) 0.19668(9) 0.21825(8) 0.0202(4) Uani 1 1 d .
H34A H 0.1153 0.1719 0.2091 0.024 Uiso 1 1 calc R
H34B H 0.1679 0.1840 0.2536 0.024 Uiso 1 1 calc R
C35 C 0.20856(10) 0.17965(9) 0.18115(7) 0.0179(4) Uani 1 1 d .
H35A H 0.2135 0.1313 0.1787 0.022 Uiso 1 1 calc R
H35B H 0.2501 0.1986 0.1931 0.022 Uiso 1 1 calc R
C36 C 0.19064(9) 0.20778(8) 0.12927(7) 0.0151(4) Uani 1 1 d .
H36A H 0.2260 0.1987 0.1045 0.018 Uiso 1 1 calc R
H36B H 0.1509 0.1857 0.1165 0.018 Uiso 1 1 calc R
C37 C 0.15969(8) 0.30573(9) 0.17575(7) 0.0120(3) Uani 1 1 d .
C41 C 0.21196(9) 0.53511(9) 0.22681(7) 0.0150(4) Uani 1 1 d .
C42 C 0.24131(10) 0.57047(9) 0.27274(7) 0.0182(4) Uani 1 1 d .
C43 C 0.29960(11) 0.55045(10) 0.29440(8) 0.0243(4) Uani 1 1 d .
H43A H 0.3222 0.5140 0.2803 0.029 Uiso 1 1 calc R
C44 C 0.32511(13) 0.58368(12) 0.33689(9) 0.0355(6) Uani 1 1 d .
H44A H 0.3648 0.5695 0.3519 0.043 Uiso 1 1 calc R
C45 C 0.29273(14) 0.63692(13) 0.35699(9) 0.0408(7) Uani 1 1 d .
H45A H 0.3100 0.6594 0.3860 0.049 Uiso 1 1 calc R
C46 C 0.23523(14) 0.65785(12) 0.33530(10) 0.0404(7) Uani 1 1 d .
H46A H 0.2133 0.6949 0.3491 0.049 Uiso 1 1 calc R
C47 C 0.20953(11) 0.62475(11) 0.29332(9) 0.0287(5) Uani 1 1 d .
H47A H 0.1699 0.6392 0.2785 0.034 Uiso 1 1 calc R
C51 C 0.19899(9) 0.21531(9) 0.00263(7) 0.0135(3) Uani 1 1 d .
C52 C 0.22761(9) 0.17767(9) -0.04243(7) 0.0135(3) Uani 1 1 d .
C53 C 0.28456(9) 0.19851(9) -0.06616(7) 0.0172(4) Uani 1 1 d .
H53A H 0.3054 0.2375 -0.0546 0.021 Uiso 1 1 calc R
C54 C 0.31108(10) 0.16270(10) -0.10663(7) 0.0206(4) Uani 1 1 d .
H54A H 0.3497 0.1775 -0.1229 0.025 Uiso 1 1 calc R
C55 C 0.28137(10) 0.10548(10) -0.12335(8) 0.0220(4) Uani 1 1 d .
H55A H 0.2998 0.0809 -0.1508 0.026 Uiso 1 1 calc R
C56 C 0.22456(10) 0.08417(10) -0.09987(8) 0.0230(4) Uani 1 1 d .
H56A H 0.2040 0.0449 -0.1113 0.028 Uiso 1 1 calc R
C57 C 0.19783(9) 0.12030(9) -0.05973(7) 0.0187(4) Uani 1 1 d .
H57A H 0.1588 0.1057 -0.0439 0.022 Uiso 1 1 calc R
C1S C 0.54062(10) 0.30131(12) 0.06504(9) 0.0283(5) Uani 1 1 d .
H1SA H 0.5009 0.2814 0.0503 0.034 Uiso 1 1 calc R
H1SB H 0.5699 0.3128 0.0362 0.034 Uiso 1 1 calc R
Cl1S Cl 0.57923(3) 0.24371(3) 0.10549(2) 0.03793(13) Uani 1 1 d .
Cl2S Cl 0.51982(3) 0.37354(3) 0.09923(3) 0.04560(16) Uani 1 1 d .
C2S C -0.04226(11) 0.07155(11) 0.21014(9) 0.0311(5) Uani 1 1 d .
H2SA H -0.0752 0.0697 0.2379 0.037 Uiso 1 1 calc R
H2SB H -0.0418 0.1168 0.1961 0.037 Uiso 1 1 calc R
Cl3S Cl 0.03474(3) 0.05289(4) 0.23614(2) 0.04270(15) Uani 1 1 d .
Cl4S Cl -0.06362(3) 0.01619(4) 0.16092(3) 0.04539(15) Uani 1 1 d .
C3S C 0.02739(10) 0.26522(10) 0.09155(8) 0.0233(4) Uani 1 1 d .
H3SA H 0.0605 0.2345 0.0780 0.028 Uiso 1 1 calc R
H3SB H 0.0481 0.3087 0.0964 0.028 Uiso 1 1 calc R
Cl5S Cl -0.00191(3) 0.23604(3) 0.15148(2) 0.03798(14) Uani 1 1 d .
Cl6S Cl -0.03717(2) 0.27211(3) 0.04677(2) 0.02835(11) Uani 1 1 d .
C4S C -0.02956(10) 0.52219(10) -0.14953(8) 0.0229(4) Uani 1 1 d .
H4SA H -0.0723 0.5393 -0.1385 0.027 Uiso 1 1 calc R
H4SB H -0.0288 0.5211 -0.1877 0.027 Uiso 1 1 calc R
Cl7S Cl -0.01889(3) 0.44193(3) -0.12526(2) 0.03399(13) Uani 1 1 d .
Cl8S Cl 0.03250(3) 0.57511(3) -0.12697(2) 0.02865(11) Uani 1 1 d .

loop_
_atom_site_aniso_label
_atom_site_aniso_U_11
_atom_site_aniso_U_22
_atom_site_aniso_U_33
_atom_site_aniso_U_23
_atom_site_aniso_U_13
_atom_site_aniso_U_12
Pd1 0.01006(6) 0.00928(6) 0.00916(6) -0.00075(5) 0.00026(5) -0.00032(5)
Pd2 0.00919(6) 0.00893(6) 0.00919(6) -0.00064(5) -0.00013(5) 0.00014(5)
O1 0.0166(6) 0.0145(6) 0.0127(6) -0.0036(5) -0.0002(5) -0.0015(5)
O2 0.0186(7) 0.0174(7) 0.0176(7) -0.0011(5) 0.0015(5) 0.0005(5)
O3 0.0137(6) 0.0134(6) 0.0129(6) -0.0034(5) 0.0000(5) 0.0005(5)
O4 0.0152(6) 0.0176(6) 0.0169(7) -0.0008(5) 0.0008(5) -0.0012(5)
N1 0.0166(7) 0.0151(7) 0.0118(7) -0.0016(6) -0.0028(6) 0.0028(6)
N2 0.0173(8) 0.0160(8) 0.0194(8) -0.0024(6) -0.0071(6) 0.0041(6)
N3 0.0111(7) 0.0158(7) 0.0136(7) -0.0017(6) -0.0012(6) 0.0030(6)
N4 0.0127(7) 0.0153(7) 0.0126(7) -0.0025(6) 0.0017(6) -0.0036(6)
N5 0.0157(7) 0.0166(8) 0.0165(8) -0.0022(6) 0.0040(6) -0.0054(6)
N6 0.0137(7) 0.0146(7) 0.0119(7) -0.0011(6) 0.0025(6) -0.0030(6)
N7 0.0134(7) 0.0094(7) 0.0111(7) 0.0004(5) 0.0004(6) 0.0008(5)
N8 0.0216(8) 0.0114(7) 0.0139(7) 0.0024(6) -0.0033(6) 0.0005(6)
N9 0.0117(7) 0.0098(7) 0.0127(7) -0.0006(6) -0.0015(6) 0.0015(5)
N10 0.0120(7) 0.0112(7) 0.0124(7) -0.0001(6) 0.0022(6) -0.0014(5)
N11 0.0201(8) 0.0124(7) 0.0147(8) 0.0028(6) 0.0047(6) 0.0021(6)
N12 0.0121(7) 0.0098(7) 0.0127(7) 0.0013(6) -0.0001(6) -0.0004(5)
C1 0.0198(9) 0.0197(9) 0.0123(9) 0.0007(7) -0.0017(7) 0.0012(7)
C2 0.0214(10) 0.0246(10) 0.0158(9) -0.0026(8) -0.0064(8) -0.0020(8)
C3 0.0179(9) 0.0294(11) 0.0207(10) -0.0011(8) -0.0079(8) 0.0047(8)
C4 0.0235(10) 0.0223(10) 0.0251(11) -0.0003(8) -0.0034(8) 0.0123(8)
C5 0.0239(10) 0.0169(9) 0.0301(11) -0.0045(8) -0.0059(9) 0.0080(8)
C6 0.0138(8) 0.0183(9) 0.0173(9) -0.0035(7) -0.0001(7) 0.0044(7)
C7 0.0108(8) 0.0125(8) 0.0173(9) 0.0021(7) -0.0017(7) -0.0023(6)
C11 0.0132(8) 0.0174(9) 0.0169(9) -0.0022(7) -0.0003(7) -0.0034(7)
C12 0.0173(9) 0.0147(9) 0.0226(10) -0.0022(7) -0.0003(8) -0.0043(7)
C13 0.0177(9) 0.0167(9) 0.0213(10) 0.0017(7) 0.0013(8) -0.0069(7)
C14 0.0201(9) 0.0245(10) 0.0184(10) -0.0018(8) 0.0080(8) -0.0049(8)
C15 0.0223(10) 0.0218(10) 0.0167(9) -0.0036(8) 0.0064(8) -0.0022(8)
C16 0.0185(9) 0.0187(9) 0.0115(9) 0.0004(7) 0.0011(7) -0.0015(7)
C17 0.0113(8) 0.0107(8) 0.0167(9) 0.0007(7) 0.0008(7) 0.0013(6)
C21 0.0202(9) 0.0104(8) 0.0135(9) 0.0004(7) 0.0020(7) -0.0005(7)
C22 0.0234(9) 0.0130(9) 0.0166(9) 0.0013(7) 0.0036(7) -0.0016(7)
C23 0.0291(10) 0.0123(9) 0.0164(9) 0.0054(7) -0.0007(8) 0.0003(8)
C24 0.0191(9) 0.0191(9) 0.0155(9) 0.0033(7) -0.0050(7) 0.0022(7)
C25 0.0154(9) 0.0187(9) 0.0175(9) 0.0009(7) -0.0042(7) 0.0012(7)
C26 0.0134(8) 0.0158(8) 0.0132(9) -0.0009(7) -0.0020(7) 0.0011(7)
C27 0.0104(8) 0.0135(8) 0.0112(8) 0.0014(6) 0.0031(6) 0.0011(6)
C31 0.0169(9) 0.0149(8) 0.0134(9) -0.0015(7) 0.0029(7) -0.0011(7)
C32 0.0193(9) 0.0167(9) 0.0178(9) 0.0000(7) 0.0065(7) -0.0005(7)
C33 0.0233(10) 0.0192(9) 0.0164(9) 0.0027(7) 0.0082(8) 0.0003(8)
C34 0.0281(10) 0.0137(9) 0.0190(10) 0.0056(7) 0.0035(8) 0.0028(8)
C35 0.0235(9) 0.0129(9) 0.0174(9) 0.0028(7) -0.0006(8) 0.0044(7)
C36 0.0190(9) 0.0099(8) 0.0162(9) 0.0004(7) -0.0003(7) 0.0010(7)
C37 0.0089(8) 0.0138(8) 0.0133(8) 0.0018(7) -0.0013(6) -0.0001(6)
C41 0.0193(9) 0.0125(8) 0.0134(9) -0.0005(7) 0.0038(7) -0.0039(7)
C42 0.0270(10) 0.0161(9) 0.0115(9) -0.0016(7) 0.0052(7) -0.0090(8)
C43 0.0340(11) 0.0226(10) 0.0164(10) 0.0023(8) -0.0033(8) -0.0109(9)
C44 0.0480(14) 0.0408(14) 0.0179(11) 0.0059(10) -0.0101(10) -0.0225(12)
C45 0.0588(17) 0.0474(15) 0.0161(11) -0.0100(10) 0.0057(11) -0.0348(13)
C46 0.0539(16) 0.0347(13) 0.0328(13) -0.0230(11) 0.0222(12) -0.0219(12)
C47 0.0318(11) 0.0258(11) 0.0286(11) -0.0112(9) 0.0122(9) -0.0103(9)
C51 0.0156(8) 0.0128(8) 0.0120(8) 0.0006(7) -0.0031(7) 0.0020(7)
C52 0.0163(8) 0.0131(8) 0.0112(8) -0.0007(6) -0.0034(7) 0.0028(7)
C53 0.0200(9) 0.0150(9) 0.0166(9) -0.0014(7) -0.0006(7) 0.0009(7)
C54 0.0248(10) 0.0210(10) 0.0159(9) 0.0003(8) 0.0040(8) 0.0011(8)
C55 0.0313(11) 0.0208(10) 0.0140(9) -0.0048(7) 0.0013(8) 0.0056(8)
C56 0.0289(11) 0.0180(9) 0.0220(10) -0.0070(8) -0.0031(8) -0.0010(8)
C57 0.0196(9) 0.0175(9) 0.0191(9) -0.0029(7) -0.0007(8) -0.0012(7)
C1S 0.0206(10) 0.0384(13) 0.0260(11) -0.0108(9) 0.0032(8) 0.0016(9)
Cl1S 0.0396(3) 0.0458(3) 0.0284(3) -0.0033(3) 0.0022(2) 0.0068(3)
Cl2S 0.0379(3) 0.0416(3) 0.0573(4) -0.0189(3) 0.0095(3) 0.0065(3)
C2S 0.0318(12) 0.0227(11) 0.0389(13) 0.0038(9) 0.0129(10) 0.0010(9)
Cl3S 0.0319(3) 0.0636(4) 0.0327(3) 0.0024(3) 0.0079(2) -0.0077(3)
Cl4S 0.0425(3) 0.0536(4) 0.0400(4) -0.0060(3) -0.0015(3) 0.0003(3)
C3S 0.0202(10) 0.0251(10) 0.0245(11) 0.0011(8) 0.0017(8) -0.0002(8)
Cl5S 0.0430(3) 0.0419(3) 0.0290(3) 0.0101(2) 0.0035(2) -0.0104(3)
Cl6S 0.0212(2) 0.0357(3) 0.0282(3) -0.0035(2) -0.0018(2) -0.0042(2)
C4S 0.0196(10) 0.0267(11) 0.0223(10) 0.0059(8) -0.0004(8) 0.0023(8)
Cl7S 0.0344(3) 0.0291(3) 0.0385(3) 0.0141(2) -0.0136(2) -0.0105(2)
Cl8S 0.0310(3) 0.0252(3) 0.0297(3) 0.0040(2) 0.0008(2) -0.0047(2)

loop_
_atom_type_symbol
_atom_type_description
_atom_type_scat_dispersion_real
_atom_type_scat_dispersion_imag
_atom_type_scat_source
C C 0.0033 0.0016 'International Tables Vol C Tables 4.2.6.8 and 6.1.1.4'
H H 0.0000 0.0000 'International Tables Vol C Tables 4.2.6.8 and 6.1.1.4'
N N 0.0061 0.0033 'International Tables Vol C Tables 4.2.6.8 and 6.1.1.4'
O O 0.0106 0.0060 'International Tables Vol C Tables 4.2.6.8 and 6.1.1.4'
Pd Pd -0.9988 1.0072 'International Tables Vol C Tables 4.2.6.8 and 6.1.1.4'
Cl Cl 0.1484 0.1585 'International Tables Vol C Tables 4.2.6.8 and 6.1.1.4'

loop_
_geom_angle_atom_site_label_1
_geom_angle_atom_site_label_2
_geom_angle_atom_site_label_3
_geom_angle
N7 Pd1 N1 173.79(6)
N7 Pd1 N4 88.03(6)
N1 Pd1 N4 89.74(6)
N7 Pd1 N10 93.73(6)
N1 Pd1 N10 87.76(6)
N4 Pd1 N10 172.49(6)
N7 Pd1 O1 96.09(5)
N1 Pd1 O1 89.74(5)
N4 Pd1 O1 91.11(5)
N10 Pd1 O1 95.96(5)
N7 Pd1 Pd2 86.75(4)
N1 Pd1 Pd2 87.32(4)
N4 Pd1 Pd2 86.09(4)
N10 Pd1 Pd2 86.72(4)
O1 Pd1 Pd2 175.94(3)
N3 Pd2 N12 87.60(6)
N3 Pd2 N6 89.86(6)
N12 Pd2 N6 174.34(6)
N3 Pd2 N9 173.14(6)
N12 Pd2 N9 93.04(6)
N6 Pd2 N9 88.88(6)
N3 Pd2 O3 89.81(5)
N12 Pd2 O3 96.78(5)
N6 Pd2 O3 88.27(5)
N9 Pd2 O3 96.89(5)
N3 Pd2 Pd1 86.39(4)
N12 Pd2 Pd1 87.28(4)
N6 Pd2 Pd1 87.51(4)
N9 Pd2 Pd1 86.82(4)
O3 Pd2 Pd1 174.33(3)
C41 O1 Pd1 134.11(12)
C51 O3 Pd2 136.39(11)
C7 N1 C1 118.94(15)
C7 N1 Pd1 117.05(12)
C1 N1 Pd1 122.96(12)
C7 N2 C3 122.83(16)
C7 N2 C4 123.40(16)
C3 N2 C4 113.43(15)
C7 N3 C6 117.43(15)
C7 N3 Pd2 119.90(12)
C6 N3 Pd2 121.36(12)
C17 N4 C11 118.85(15)
C17 N4 Pd1 119.76(12)
C11 N4 Pd1 121.38(11)
C17 N5 C13 123.14(15)
C17 N5 C14 123.27(15)
C13 N5 C14 113.10(15)
C17 N6 C16 118.25(15)
C17 N6 Pd2 117.82(12)
C16 N6 Pd2 123.78(12)
C27 N7 C21 119.32(15)
C27 N7 Pd1 119.48(12)
C21 N7 Pd1 116.36(11)
C27 N8 C24 123.26(15)
C27 N8 C23 122.74(15)
C24 N8 C23 114.00(15)
C27 N9 C26 116.65(14)
C27 N9 Pd2 111.73(11)
C26 N9 Pd2 115.41(11)
C37 N10 C31 115.84(14)
C37 N10 Pd1 111.58(11)
C31 N10 Pd1 115.23(11)
C37 N11 C33 123.48(15)
C37 N11 C34 122.52(15)
C33 N11 C34 113.61(15)
C37 N12 C36 119.12(15)
C37 N12 Pd2 118.92(12)
C36 N12 Pd2 116.46(11)
N1 C1 C2 109.34(15)
N1 C1 H1A 109.8
C2 C1 H1A 109.8
N1 C1 H1B 109.8
C2 C1 H1B 109.8
H1A C1 H1B 108.3
C3 C2 C1 107.89(16)
C3 C2 H2A 110.1
C1 C2 H2A 110.1
C3 C2 H2B 110.1
C1 C2 H2B 110.1
H2A C2 H2B 108.4
N2 C3 C2 111.71(16)
N2 C3 H3A 109.3
C2 C3 H3A 109.3
N2 C3 H3B 109.3
C2 C3 H3B 109.3
H3A C3 H3B 107.9
N2 C4 C5 113.17(16)
N2 C4 H4A 108.9
C5 C4 H4A 108.9
N2 C4 H4B 108.9
C5 C4 H4B 108.9
H4A C4 H4B 107.8
C4 C5 C6 110.39(16)
C4 C5 H5A 109.6
C6 C5 H5A 109.6
C4 C5 H5B 109.6
C6 C5 H5B 109.6
H5A C5 H5B 108.1
N3 C6 C5 108.30(16)
N3 C6 H6A 110.0
C5 C6 H6A 110.0
N3 C6 H6B 110.0
C5 C6 H6B 110.0
H6A C6 H6B 108.4
N1 C7 N3 120.10(16)
N1 C7 N2 120.84(17)
N3 C7 N2 119.05(16)
N4 C11 C12 108.91(15)
N4 C11 H11A 109.9
C12 C11 H11A 109.9
N4 C11 H11B 109.9
C12 C11 H11B 109.9
H11A C11 H11B 108.3
C13 C12 C11 108.51(15)
C13 C12 H12A 110.0
C11 C12 H12A 110.0
C13 C12 H12B 110.0
C11 C12 H12B 110.0
H12A C12 H12B 108.4
N5 C13 C12 111.73(15)
N5 C13 H13A 109.3
C12 C13 H13A 109.3
N5 C13 H13B 109.3
C12 C13 H13B 109.3
H13A C13 H13B 107.9
N5 C14 C15 112.58(15)
N5 C14 H14A 109.1
C15 C14 H14A 109.1
N5 C14 H14B 109.1
C15 C14 H14B 109.1
H14A C14 H14B 107.8
C14 C15 C16 108.69(16)
C14 C15 H15A 110.0
C16 C15 H15A 110.0
C14 C15 H15B 110.0
C16 C15 H15B 110.0
H15A C15 H15B 108.3
N6 C16 C15 109.26(15)
N6 C16 H16A 109.8
C15 C16 H16A 109.8
N6 C16 H16B 109.8
C15 C16 H16B 109.8
H16A C16 H16B 108.3
N4 C17 N6 119.79(16)
N4 C17 N5 120.56(16)
N6 C17 N5 119.63(16)
N7 C21 C22 111.19(15)
N7 C21 H21A 109.4
C22 C21 H21A 109.4
N7 C21 H21B 109.4
C22 C21 H21B 109.4
H21A C21 H21B 108.0
C23 C22 C21 108.12(15)
C23 C22 H22A 110.1
C21 C22 H22A 110.1
C23 C22 H22B 110.1
C21 C22 H22B 110.1
H22A C22 H22B 108.4
N8 C23 C22 109.82(15)
N8 C23 H23A 109.7
C22 C23 H23A 109.7
N8 C23 H23B 109.7
C22 C23 H23B 109.7
H23A C23 H23B 108.2
N8 C24 C25 110.48(15)
N8 C24 H24A 109.6
C25 C24 H24A 109.6
N8 C24 H24B 109.6
C25 C24 H24B 109.6
H24A C24 H24B 108.1
C24 C25 C26 107.53(15)
C24 C25 H25A 110.2
C26 C25 H25A 110.2
C24 C25 H25B 110.2
C26 C25 H25B 110.2
H25A C25 H25B 108.5
N9 C26 C25 109.35(15)
N9 C26 H26A 109.8
C25 C26 H26A 109.8
N9 C26 H26B 109.8
C25 C26 H26B 109.8
H26A C26 H26B 108.3
N7 C27 N9 118.43(15)
N7 C27 N8 120.45(16)
N9 C27 N8 121.02(16)
N10 C31 C32 109.23(15)
N10 C31 H31A 109.8
C32 C31 H31A 109.8
N10 C31 H31B 109.8
C32 C31 H31B 109.8
H31A C31 H31B 108.3
C33 C32 C31 107.25(15)
C33 C32 H32A 110.3
C31 C32 H32A 110.3
C33 C32 H32B 110.3
C31 C32 H32B 110.3
H32A C32 H32B 108.5
N11 C33 C32 110.75(15)
N11 C33 H33A 109.5
C32 C33 H33A 109.5
N11 C33 H33B 109.5
C32 C33 H33B 109.5
H33A C33 H33B 108.1
N11 C34 C35 110.05(15)
N11 C34 H34A 109.6
C35 C34 H34A 109.6
N11 C34 H34B 109.6
C35 C34 H34B 109.6
H34A C34 H34B 108.2
C34 C35 C36 107.71(16)
C34 C35 H35A 110.2
C36 C35 H35A 110.2
C34 C35 H35B 110.2
C36 C35 H35B 110.2
H35A C35 H35B 108.5
N12 C36 C35 112.17(15)
N12 C36 H36A 109.2
C35 C36 H36A 109.2
N12 C36 H36B 109.2
C35 C36 H36B 109.2
H36A C36 H36B 107.9
N12 C37 N10 118.75(15)
N12 C37 N11 120.81(16)
N10 C37 N11 120.41(16)
O2 C41 O1 127.10(17)
O2 C41 C42 118.82(17)
O1 C41 C42 114.09(16)
C43 C42 C47 119.05(19)
C43 C42 C41 121.63(18)
C47 C42 C41 119.32(19)
C42 C43 C44 120.3(2)
C42 C43 H43A 119.9
C44 C43 H43A 119.9
C45 C44 C43 119.9(2)
C45 C44 H44A 120.1
C43 C44 H44A 120.1
C44 C45 C46 120.4(2)
C44 C45 H45A 119.8
C46 C45 H45A 119.8
C45 C46 C47 120.0(2)
C45 C46 H46A 120.0
C47 C46 H46A 120.0
C46 C47 C42 120.5(2)
C46 C47 H47A 119.8
C42 C47 H47A 119.8
O4 C51 O3 127.09(17)
O4 C51 C52 118.74(16)
O3 C51 C52 114.16(15)
C53 C52 C57 118.97(17)
C53 C52 C51 121.03(16)
C57 C52 C51 119.97(17)
C54 C53 C52 120.43(18)
C54 C53 H53A 119.8
C52 C53 H53A 119.8
C55 C54 C53 120.20(19)
C55 C54 H54A 119.9
C53 C54 H54A 119.9
C54 C55 C56 119.84(18)
C54 C55 H55A 120.1
C56 C55 H55A 120.1
C57 C56 C55 119.89(18)
C57 C56 H56A 120.1
C55 C56 H56A 120.1
C56 C57 C52 120.66(18)
C56 C57 H57A 119.7
C52 C57 H57A 119.7
Cl1S C1S Cl2S 111.27(12)
Cl1S C1S H1SA 109.4
Cl2S C1S H1SA 109.4
Cl1S C1S H1SB 109.4
Cl2S C1S H1SB 109.4
H1SA C1S H1SB 108.0
Cl4S C2S Cl3S 111.41(12)
Cl4S C2S H2SA 109.3
Cl3S C2S H2SA 109.3
Cl4S C2S H2SB 109.3
Cl3S C2S H2SB 109.3
H2SA C2S H2SB 108.0
Cl5S C3S Cl6S 110.25(11)
Cl5S C3S H3SA 109.6
Cl6S C3S H3SA 109.6
Cl5S C3S H3SB 109.6
Cl6S C3S H3SB 109.6
H3SA C3S H3SB 108.1
Cl7S C4S Cl8S 110.74(11)
Cl7S C4S H4SA 109.5
Cl8S C4S H4SA 109.5
Cl7S C4S H4SB 109.5
Cl8S C4S H4SB 109.5
H4SA C4S H4SB 108.1

loop_
_geom_bond_atom_site_label_1
_geom_bond_atom_site_label_2
_geom_bond_distance
Pd1 N7 2.0228(14)
Pd1 N1 2.0376(15)
Pd1 N4 2.0405(15)
Pd1 N10 2.0522(14)
Pd1 O1 2.1805(12)
Pd1 Pd2 2.3991(2)
Pd2 N3 2.0257(15)
Pd2 N12 2.0261(14)
Pd2 N6 2.0373(15)
Pd2 N9 2.0462(14)
Pd2 O3 2.1854(12)
O1 C41 1.281(2)
O2 C41 1.234(2)
O3 C51 1.277(2)
O4 C51 1.239(2)
N1 C7 1.329(2)
N1 C1 1.457(2)
N2 C7 1.369(2)
N2 C3 1.453(2)
N2 C4 1.458(2)
N3 C7 1.334(2)
N3 C6 1.452(2)
N4 C17 1.332(2)
N4 C11 1.458(2)
N5 C17 1.371(2)
N5 C13 1.459(2)
N5 C14 1.460(2)
N6 C17 1.333(2)
N6 C16 1.453(2)
N7 C27 1.335(2)
N7 C21 1.467(2)
N8 C27 1.364(2)
N8 C24 1.457(2)
N8 C23 1.460(2)
N9 C27 1.357(2)
N9 C26 1.460(2)
N10 C37 1.362(2)
N10 C31 1.464(2)
N11 C37 1.366(2)
N11 C33 1.457(2)
N11 C34 1.460(2)
N12 C37 1.333(2)
N12 C36 1.466(2)
C1 C2 1.519(3)
C1 H1A 0.9900
C1 H1B 0.9900
C2 C3 1.511(3)
C2 H2A 0.9900
C2 H2B 0.9900
C3 H3A 0.9900
C3 H3B 0.9900
C4 C5 1.510(3)
C4 H4A 0.9900
C4 H4B 0.9900
C5 C6 1.520(3)
C5 H5A 0.9900
C5 H5B 0.9900
C6 H6A 0.9900
C6 H6B 0.9900
C11 C12 1.520(3)
C11 H11A 0.9900
C11 H11B 0.9900
C12 C13 1.511(3)
C12 H12A 0.9900
C12 H12B 0.9900
C13 H13A 0.9900
C13 H13B 0.9900
C14 C15 1.515(3)
C14 H14A 0.9900
C14 H14B 0.9900
C15 C16 1.517(3)
C15 H15A 0.9900
C15 H15B 0.9900
C16 H16A 0.9900
C16 H16B 0.9900
C21 C22 1.515(2)
C21 H21A 0.9900
C21 H21B 0.9900
C22 C23 1.506(3)
C22 H22A 0.9900
C22 H22B 0.9900
C23 H23A 0.9900
C23 H23B 0.9900
C24 C25 1.509(3)
C24 H24A 0.9900
C24 H24B 0.9900
C25 C26 1.515(2)
C25 H25A 0.9900
C25 H25B 0.9900
C26 H26A 0.9900
C26 H26B 0.9900
C31 C32 1.517(2)
C31 H31A 0.9900
C31 H31B 0.9900
C32 C33 1.511(3)
C32 H32A 0.9900
C32 H32B 0.9900
C33 H33A 0.9900
C33 H33B 0.9900
C34 C35 1.505(3)
C34 H34A 0.9900
C34 H34B 0.9900
C35 C36 1.509(3)
C35 H35A 0.9900
C35 H35B 0.9900
C36 H36A 0.9900
C36 H36B 0.9900
C41 C42 1.518(3)
C42 C43 1.388(3)
C42 C47 1.390(3)
C43 C44 1.396(3)
C43 H43A 0.9500
C44 C45 1.375(4)
C44 H44A 0.9500
C45 C46 1.380(4)
C45 H45A 0.9500
C46 C47 1.386(3)
C46 H46A 0.9500
C47 H47A 0.9500
C51 C52 1.517(2)
C52 C53 1.392(3)
C52 C57 1.393(3)
C53 C54 1.390(3)
C53 H53A 0.9500
C54 C55 1.385(3)
C54 H54A 0.9500
C55 C56 1.390(3)
C55 H55A 0.9500
C56 C57 1.389(3)
C56 H56A 0.9500
C57 H57A 0.9500
C1S Cl1S 1.763(2)
C1S Cl2S 1.769(2)
C1S H1SA 0.9900
C1S H1SB 0.9900
C2S Cl4S 1.759(3)
C2S Cl3S 1.766(2)
C2S H2SA 0.9900
C2S H2SB 0.9900
C3S Cl5S 1.771(2)
C3S Cl6S 1.773(2)
C3S H3SA 0.9900
C3S H3SB 0.9900
C4S Cl7S 1.763(2)
C4S Cl8S 1.772(2)
C4S H4SA 0.9900
C4S H4SB 0.9900

loop_
_geom_torsion_atom_site_label_1
_geom_torsion_atom_site_label_2
_geom_torsion_atom_site_label_3
_geom_torsion_atom_site_label_4
_geom_torsion
N7 Pd1 Pd2 N3 156.36(6)
N1 Pd1 Pd2 N3 -21.80(6)
N4 Pd1 Pd2 N3 68.12(6)
N10 Pd1 Pd2 N3 -109.70(6)
N7 Pd1 Pd2 N12 -115.87(6)
N1 Pd1 Pd2 N12 65.96(6)
N4 Pd1 Pd2 N12 155.88(6)
N10 Pd1 Pd2 N12 -21.94(6)
N7 Pd1 Pd2 N6 66.35(6)
N1 Pd1 Pd2 N6 -111.82(6)
N4 Pd1 Pd2 N6 -21.90(6)
N10 Pd1 Pd2 N6 160.28(6)
N7 Pd1 Pd2 N9 -22.67(6)
N1 Pd1 Pd2 N9 159.17(6)
N4 Pd1 Pd2 N9 -110.92(6)
N10 Pd1 Pd2 N9 71.26(6)
N7 Pd1 O1 C41 36.54(16)
N1 Pd1 O1 C41 -145.59(16)
N4 Pd1 O1 C41 124.68(16)
N10 Pd1 O1 C41 -57.87(16)
N3 Pd2 O3 C51 119.33(17)
N12 Pd2 O3 C51 31.78(17)
N6 Pd2 O3 C51 -150.80(17)
N9 Pd2 O3 C51 -62.14(17)
N4 Pd1 N1 C7 -57.20(14)
N10 Pd1 N1 C7 115.71(14)
O1 Pd1 N1 C7 -148.31(13)
Pd2 Pd1 N1 C7 28.89(13)
N4 Pd1 N1 C1 110.92(14)
N10 Pd1 N1 C1 -76.16(14)
O1 Pd1 N1 C1 19.82(14)
Pd2 Pd1 N1 C1 -162.98(14)
N12 Pd2 N3 C7 -65.53(14)
N6 Pd2 N3 C7 109.41(14)
O3 Pd2 N3 C7 -162.33(14)
Pd1 Pd2 N3 C7 21.89(13)
N12 Pd2 N3 C6 127.82(14)
N6 Pd2 N3 C6 -57.24(14)
O3 Pd2 N3 C6 31.02(14)
Pd1 Pd2 N3 C6 -144.76(13)
N7 Pd1 N4 C17 -62.63(14)
N1 Pd1 N4 C17 111.57(14)
O1 Pd1 N4 C17 -158.69(14)
Pd2 Pd1 N4 C17 24.24(13)
N7 Pd1 N4 C11 118.03(14)
N1 Pd1 N4 C11 -67.76(14)
O1 Pd1 N4 C11 21.97(14)
Pd2 Pd1 N4 C11 -155.10(13)
N3 Pd2 N6 C17 -59.24(13)
N9 Pd2 N6 C17 114.02(13)
O3 Pd2 N6 C17 -149.05(13)
Pd1 Pd2 N6 C17 27.16(13)
N3 Pd2 N6 C16 116.26(14)
N9 Pd2 N6 C16 -70.48(14)
O3 Pd2 N6 C16 26.45(14)
Pd1 Pd2 N6 C16 -157.34(14)
N4 Pd1 N7 C27 96.73(13)
N10 Pd1 N7 C27 -75.95(13)
O1 Pd1 N7 C27 -172.36(13)
Pd2 Pd1 N7 C27 10.55(12)
N4 Pd1 N7 C21 -58.49(12)
N10 Pd1 N7 C21 128.83(12)
O1 Pd1 N7 C21 32.42(12)
Pd2 Pd1 N7 C21 -144.67(12)
N12 Pd2 N9 C27 127.08(12)
N6 Pd2 N9 C27 -47.59(12)
O3 Pd2 N9 C27 -135.71(12)
Pd1 Pd2 N9 C27 39.98(11)
N12 Pd2 N9 C26 -96.54(12)
N6 Pd2 N9 C26 88.78(12)
O3 Pd2 N9 C26 0.67(12)
Pd1 Pd2 N9 C26 176.36(12)
N7 Pd1 N10 C37 126.04(12)
N1 Pd1 N10 C37 -47.93(12)
O1 Pd1 N10 C37 -137.43(12)
Pd2 Pd1 N10 C37 39.52(11)
N7 Pd1 N10 C31 -99.18(12)
N1 Pd1 N10 C31 86.86(12)
O1 Pd1 N10 C31 -2.65(12)
Pd2 Pd1 N10 C31 174.30(12)
N3 Pd2 N12 C37 95.58(13)
N9 Pd2 N12 C37 -77.58(13)
O3 Pd2 N12 C37 -174.90(13)
Pd1 Pd2 N12 C37 9.08(12)
N3 Pd2 N12 C36 -58.07(12)
N9 Pd2 N12 C36 128.77(12)
O3 Pd2 N12 C36 31.45(13)
Pd1 Pd2 N12 C36 -144.57(12)
C7 N1 C1 C2 42.9(2)
Pd1 N1 C1 C2 -125.05(14)
N1 C1 C2 C3 -60.5(2)
C7 N2 C3 C2 -13.4(3)
C4 N2 C3 C2 173.06(17)
C1 C2 C3 N2 46.0(2)
C7 N2 C4 C5 7.6(3)
C3 N2 C4 C5 -178.90(18)
N2 C4 C5 C6 28.2(2)
C7 N3 C6 C5 54.4(2)
Pd2 N3 C6 C5 -138.64(13)
C4 C5 C6 N3 -57.1(2)
C1 N1 C7 N3 171.28(16)
Pd1 N1 C7 N3 -20.1(2)
C1 N1 C7 N2 -8.2(3)
Pd1 N1 C7 N2 160.38(13)
C6 N3 C7 N1 161.60(16)
Pd2 N3 C7 N1 -5.6(2)
C6 N3 C7 N2 -18.9(2)
Pd2 N3 C7 N2 173.97(12)
C3 N2 C7 N1 -7.6(3)
C4 N2 C7 N1 165.24(18)
C3 N2 C7 N3 172.84(17)
C4 N2 C7 N3 -14.3(3)
C17 N4 C11 C12 45.6(2)
Pd1 N4 C11 C12 -135.10(13)
N4 C11 C12 C13 -60.40(19)
C17 N5 C13 C12 -12.5(3)
C14 N5 C13 C12 175.38(16)
C11 C12 C13 N5 44.3(2)
C17 N5 C14 C15 0.2(3)
C13 N5 C14 C15 172.30(17)
N5 C14 C15 C16 36.6(2)
C17 N6 C16 C15 48.3(2)
Pd2 N6 C16 C15 -127.21(14)
C14 C15 C16 N6 -59.8(2)
C11 N4 C17 N6 169.32(16)
Pd1 N4 C17 N6 -10.0(2)
C11 N4 C17 N5 -12.2(3)
Pd1 N4 C17 N5 168.42(13)
C16 N6 C17 N4 168.30(16)
Pd2 N6 C17 N4 -16.0(2)
C16 N6 C17 N5 -10.2(2)
Pd2 N6 C17 N5 165.58(13)
C13 N5 C17 N4 -5.6(3)
C14 N5 C17 N4 165.77(17)
C13 N5 C17 N6 172.88(17)
C14 N5 C17 N6 -15.8(3)
C27 N7 C21 C22 -27.0(2)
Pd1 N7 C21 C22 128.23(13)
N7 C21 C22 C23 57.5(2)
C27 N8 C23 C22 16.4(2)
C24 N8 C23 C22 -163.51(16)
C21 C22 C23 N8 -51.2(2)
C27 N8 C24 C25 10.6(2)
C23 N8 C24 C25 -169.51(16)
N8 C24 C25 C26 -47.2(2)
C27 N9 C26 C25 -43.4(2)
Pd2 N9 C26 C25 -177.54(11)
C24 C25 C26 N9 64.32(19)
C21 N7 C27 N9 172.86(15)
Pd1 N7 C27 N9 18.4(2)
C21 N7 C27 N8 -10.7(2)
Pd1 N7 C27 N8 -165.20(12)
C26 N9 C27 N7 -178.90(15)
Pd2 N9 C27 N7 -43.11(19)
C26 N9 C27 N8 4.7(2)
Pd2 N9 C27 N8 140.49(14)
C24 N8 C27 N7 -163.37(16)
C23 N8 C27 N7 16.7(3)
C24 N8 C27 N9 13.0(3)
C23 N8 C27 N9 -166.94(17)
C37 N10 C31 C32 -45.3(2)
Pd1 N10 C31 C32 -178.11(11)
N10 C31 C32 C33 65.42(19)
C37 N11 C33 C32 4.6(3)
C34 N11 C33 C32 -168.28(16)
C31 C32 C33 N11 -44.4(2)
C37 N11 C34 C35 19.8(3)
C33 N11 C34 C35 -167.19(16)
N11 C34 C35 C36 -52.0(2)
C37 N12 C36 C35 -26.8(2)
Pd2 N12 C36 C35 126.79(14)
C34 C35 C36 N12 56.7(2)
C36 N12 C37 N10 173.06(15)
Pd2 N12 C37 N10 20.1(2)
C36 N12 C37 N11 -8.9(2)
Pd2 N12 C37 N11 -161.88(13)
C31 N10 C37 N12 -178.43(15)
Pd1 N10 C37 N12 -43.94(19)
C31 N10 C37 N11 3.6(2)
Pd1 N10 C37 N11 138.04(14)
C33 N11 C37 N12 -159.55(17)
C34 N11 C37 N12 12.7(3)
C33 N11 C37 N10 18.4(3)
C34 N11 C37 N10 -169.28(17)
Pd1 O1 C41 O2 -4.5(3)
Pd1 O1 C41 C42 175.05(11)
O2 C41 C42 C43 173.84(18)
O1 C41 C42 C43 -5.8(3)
O2 C41 C42 C47 -6.9(3)
O1 C41 C42 C47 173.44(17)
C47 C42 C43 C44 1.3(3)
C41 C42 C43 C44 -179.51(18)
C42 C43 C44 C45 -0.7(3)
C43 C44 C45 C46 -0.2(3)
C44 C45 C46 C47 0.6(4)
C45 C46 C47 C42 -0.1(3)
C43 C42 C47 C46 -0.9(3)
C41 C42 C47 C46 179.90(19)
Pd2 O3 C51 O4 1.0(3)
Pd2 O3 C51 C52 -178.55(11)
O4 C51 C52 C53 173.52(17)
O3 C51 C52 C53 -6.9(2)
O4 C51 C52 C57 -8.3(3)
O3 C51 C52 C57 171.35(16)
C57 C52 C53 C54 0.2(3)
C51 C52 C53 C54 178.48(17)
C52 C53 C54 C55 -0.7(3)
C53 C54 C55 C56 0.6(3)
C54 C55 C56 C57 0.0(3)
C55 C56 C57 C52 -0.4(3)
C53 C52 C57 C56 0.3(3)
C51 C52 C57 C56 -177.97(17)
